data_7126383
loop_
_publ_author_name
'Evans, Peter'
'Reta, Daniel'
'Goodwin, Conrad A. P.'
'Ortu, Fabrizio'
'Chilton, Nicholas F.'
'Mills, David P.'

_publ_section_title
;
 A double-dysprosocenium single-molecule magnet bound together with
 neutral ligands.
;
_journal_issue 42
_journal_name_full 'Chemical communications (Cambridge, England)'
_journal_page_first 5677
_journal_page_last 5680
_journal_paper_doi 10.1039/c9cc08945d
_journal_volume 56
_journal_year 2020
_chemical_formula_moiety 'C58 H108 Al2 Dy2 N2, 3(C6 H5 Cl), 2(Al C16 F36 O4)'
_chemical_formula_sum 'C108 H123 Al4 Cl3 Dy2 F72 N2 O8'
_chemical_formula_weight 3484.35
_chemical_name_systematic '[Dy(Cp*)2(Et3NAlMe3)][Al(OC(CF3)3)4]'
_space_group_crystal_system monoclinic
_space_group_IT_number 14
_space_group_name_Hall '-P 2ybc'
_space_group_name_H-M_alt 'P 1 21/c 1'
_atom_sites_solution_hydrogens geom
_atom_sites_solution_primary dual
_atom_sites_solution_secondary difmap
_audit_creation_date 2019-04-15
_audit_creation_method
;
Olex2 1.2
(compiled 2018.05.29 svn.r3508 for OlexSys, GUI svn.r5506)
;
_audit_update_record
;
2019-11-06 deposited with the CCDC.	2020-04-16 downloaded from the CCDC.
;
_cell_angle_alpha 90
_cell_angle_beta 97.720(3)
_cell_angle_gamma 90
_cell_formula_units_Z 2
_cell_length_a 13.8684(3)
_cell_length_b 30.4814(7)
_cell_length_c 16.1283(5)
_cell_measurement_reflns_used 15048
_cell_measurement_temperature 100.0(5)
_cell_measurement_theta_max 75.8190
_cell_measurement_theta_min 3.0460
_cell_volume 6756.1(3)
_computing_cell_refinement 'CrysAlisPro 1.171.40.7b (Rigaku OD, 2018)'
_computing_data_collection 'CrysAlisPro 1.171.40.7b (Rigaku OD, 2018)'
_computing_data_reduction 'CrysAlisPro 1.171.40.7b (Rigaku OD, 2018)'
_computing_molecular_graphics 'Olex2 (Dolomanov et al., 2009)'
_computing_publication_material 'Olex2 (Dolomanov et al., 2009)'
_computing_structure_refinement 'ShelXL (Sheldrick, 2015)'
_computing_structure_solution 'ShelXT (Sheldrick, 2015)'
_diffrn_ambient_environment N~2~
_diffrn_ambient_temperature 100.0(5)
_diffrn_detector 'CCD plate'
_diffrn_measured_fraction_theta_full 0.987
_diffrn_measured_fraction_theta_max 0.936
_diffrn_measurement_details
;
List of Runs (angles in degrees, time in seconds):

  # Type    Start    End  Width  t~exp~   \w     \q     \k     \f   Frames
#--------------------------------------------------------------------------
  1  \w     65.00  94.00   0.50    0.50    --   44.70  60.00 -30.00   58
  2  \w     42.00 133.00   0.50    0.50    --   44.70  40.00 -90.00  182
  3  \w    108.00 133.00   0.50    0.50    --   44.70  10.00 -90.00   50
  4  \w    -45.00 -18.00   0.50    0.50    --   44.70  60.00 -30.00   54
  5  \w    -44.00 134.00   0.50    0.50    --   44.70  60.00  30.00  356
  6  \w     38.00  65.00   0.50    2.00    --  108.20  50.00  90.00   54
  7  \w    149.00 174.00   0.50    2.00    --  108.20  50.00   0.00   50
  8  \w    112.00 197.00   0.50    2.00    --  108.20  50.00 -30.00  170
  9  \w    106.00 133.00   0.50    2.00    --  108.20  50.00  30.00   54
 10  \w     56.00  81.00   0.50    2.00    --  108.20  50.00  30.00   50
 11  \w    140.00 198.00   0.50    2.00    --  108.20  50.00  30.00  116
 12  \w    104.00 131.00   0.50    2.00    --  108.20  50.00   0.00   54
 13  \w    143.00 191.00   0.50    2.00    --  108.20  50.00  90.00   96
 14  \w     37.00 192.00   0.50    2.00    --  108.20   0.00  90.00  310
 15  \w     93.00 138.00   0.50    2.00    --  108.20  50.00  90.00   90
 16  \w     28.00  55.00   0.50    2.00    --  108.20  50.00   0.00   54
 17  \w     21.00 192.00   0.50    2.00    --  108.20  50.00  60.00  342
;
_diffrn_measurement_device 'four-circle diffractometer'
_diffrn_measurement_device_type 'XtaLAB AFC11 (RINC): quarter-chi single'
_diffrn_measurement_method '\w scans'
_diffrn_orient_matrix_type 'CrysAlisPro convention (1999,Acta A55,543-557)'
_diffrn_orient_matrix_UB_11 0.0838093000
_diffrn_orient_matrix_UB_12 -0.0245157000
_diffrn_orient_matrix_UB_13 0.0532738000
_diffrn_orient_matrix_UB_21 0.0507032000
_diffrn_orient_matrix_UB_22 0.0440679000
_diffrn_orient_matrix_UB_23 0.0235728000
_diffrn_orient_matrix_UB_31 -0.0547340000
_diffrn_orient_matrix_UB_32 0.0034043000
_diffrn_orient_matrix_UB_33 0.0766931000
_diffrn_radiation_monochromator mirror
_diffrn_radiation_probe x-ray
_diffrn_radiation_type CuK\a
_diffrn_radiation_wavelength 1.54184
_diffrn_reflns_av_R_equivalents 0.0760
_diffrn_reflns_av_unetI/netI 0.0532
_diffrn_reflns_Laue_measured_fraction_full 0.987
_diffrn_reflns_Laue_measured_fraction_max 0.936
_diffrn_reflns_limit_h_max 15
_diffrn_reflns_limit_h_min -17
_diffrn_reflns_limit_k_max 32
_diffrn_reflns_limit_k_min -38
_diffrn_reflns_limit_l_max 20
_diffrn_reflns_limit_l_min -19
_diffrn_reflns_number 43524
_diffrn_reflns_point_group_measured_fraction_full 0.987
_diffrn_reflns_point_group_measured_fraction_max 0.936
_diffrn_reflns_theta_full 67.684
_diffrn_reflns_theta_max 78.046
_diffrn_reflns_theta_min 3.122
_diffrn_source 'Rotating-anode X-ray tube (dual wavelength)'
_diffrn_source_type 'Rigaku (Cu) X-ray DW Source'
_exptl_absorpt_coefficient_mu 8.035
_exptl_absorpt_correction_T_max 0.732
_exptl_absorpt_correction_T_min 0.451
_exptl_absorpt_correction_type gaussian
_exptl_absorpt_process_details
;
CrysAlisPro 1.171.40.7b (Rigaku Oxford Diffraction, 2018)
Numerical absorption correction based on gaussian integration over
			a multifaceted crystal model
Empirical absorption correction using spherical harmonics,
 implemented in SCALE3 ABSPACK scaling algorithm.
;
_exptl_crystal_colour 'clear yellow'
_exptl_crystal_colour_lustre clear
_exptl_crystal_colour_primary yellow
_exptl_crystal_density_diffrn 1.713
_exptl_crystal_description block
_exptl_crystal_F_000 3464
_exptl_crystal_recrystallization_method 'Crystallised by layering a solution in chlorobenzene with n-hexane'
_exptl_crystal_size_max 0.175
_exptl_crystal_size_mid 0.096
_exptl_crystal_size_min 0.079
_refine_diff_density_max 1.122
_refine_diff_density_min -1.999
_refine_diff_density_rms 0.115
_refine_ls_extinction_method none
_refine_ls_goodness_of_fit_ref 1.141
_refine_ls_hydrogen_treatment constr
_refine_ls_matrix_type full
_refine_ls_number_parameters 987
_refine_ls_number_reflns 13559
_refine_ls_number_restraints 711
_refine_ls_restrained_S_all 1.155
_refine_ls_R_factor_all 0.0850
_refine_ls_R_factor_gt 0.0720
_refine_ls_shift/su_max 0.001
_refine_ls_shift/su_mean 0.000
_refine_ls_structure_factor_coef Fsqd
_refine_ls_weighting_details 'w=1/[\s^2^(Fo^2^)+(0.1267P)^2^+5.4596P] where P=(Fo^2^+2Fc^2^)/3'
_refine_ls_weighting_scheme calc
_refine_ls_wR_factor_gt 0.2050
_refine_ls_wR_factor_ref 0.2188
_reflns_Friedel_coverage 0.000
_reflns_number_gt 10581
_reflns_number_total 13559
_reflns_threshold_expression 'I > 2\s(I)'
_cod_data_source_file c9cc08945d2.cif
_cod_data_source_block 1-Dy
_cod_depositor_comments
;
The following automatic conversions were performed:

data item '_atom_sites_solution_secondary' value 'diffmap' was
changed to 'difmap'.

Automatic conversion script
Id: cif_fix_values 7556 2019-12-06 15:28:31Z antanas 

 Adding full bibliography for 7126383--7126388.cif.
;
_cod_database_code 7126383
_manchester_internal_coll_name ldpm116
_manchester_internal_coll_client PE/DPM
_manchester_internal_coll_type custom
_manchester_internal_coll_frame_time 0.5s
_manchester_internal_coll_frame_width 0.5
_manchester_internal_coll_frame_method '\w scans'
_manchester_internal_coll_user FO
_manchester_internal_coll_date 8/4/2019
_manchester_internal_process_user PE
_manchester_internal_process_date 9/4/2019
_manchester_internal_solution_user PE
_manchester_internal_solution_date 9/4/2019
_manchester_internal_refinement_user PE/FO
_manchester_internal_refinement_date 15/4/2019
_manchester_internal_validation_user FO
_manchester_internal_validation_date 15/04/2019
_manchester_internal_archive_date 15/04/2019
_shelx_shelxl_version_number 2018/1
_chemical_oxdiff_formula 'C30 Dy Al2 O4 F26'
_shelx_space_group_comment
;
The symmetry employed for this shelxl refinement is uniquely defined
by the following loop, which should always be used as a source of
symmetry information in preference to the above space-group names.
They are only intended as comments.
;
_reflns_odcompleteness_completeness 98.43
_reflns_odcompleteness_iscentric 1
_reflns_odcompleteness_theta 68.13
_olex2_refinement_description
;
1. Fixed Uiso
 At 1.2 times of:
  All C(H) groups, All C(H,H) groups
 At 1.5 times of:
  All C(H,H,H) groups
2. Restrained distances
 C57-Cl2 \\sim Cl2-C53
 with sigma of 0.02
 F28-C43 \\sim F28A-C43A
 with sigma of 0.02
 F31-C44 \\sim F31A-C44A
 with sigma of 0.02
 F34-C45 \\sim F34A-C45A
 with sigma of 0.02
 C42-C45 \\sim C42-C45A
 with sigma of 0.02
 C42-C44 \\sim C42-C44A
 with sigma of 0.02
 C42-C43 \\sim C42-C43A
 with sigma of 0.02
 F28-C42 \\sim F28A-C42
 with sigma of 0.02
 F31-C42 \\sim F31A-C42
 with sigma of 0.02
 F34-C42 \\sim F34A-C42
 with sigma of 0.02
 F30-C43 \\sim F32-C43A
 with sigma of 0.02
 F30-F28 \\sim F32-F28A
 with sigma of 0.02
 F30-C42 \\sim F32-C42
 with sigma of 0.02
 F30-C43A \\sim F30-C43 \\sim F28-C43 \\sim F28A-C43A \\sim F29-C43 \\sim
F29-C45A \\sim F34A-C45A ~
 F36-C45A \\sim F36-C45 \\sim F34-C45 \\sim F35-C45 \\sim F35-C44A \\sim
F31A-C44A \\sim F33-C44A \\sim F33-
 C44 \\sim F31-C44 \\sim F32-C44 \\sim F32-C43A
 with sigma of 0.02
 F19-C39 \\sim F21-C39 \\sim F20-C39
 with sigma of 0.02
 F22-C40 \\sim F23-C40 \\sim F24-C40
 with sigma of 0.02
 F27-C41 \\sim F25-C41 \\sim F26-C41
 with sigma of 0.02
3. Uiso/Uaniso restraints and constraints
Al2 \\sim O1 \\sim O2 \\sim O3 \\sim O4 \\sim C30 \\sim C34 \\sim C38 \\sim C42
\\sim C31 \\sim C32 \\sim C33 \\sim C35 \\sim C36 \\sim C37 \\sim C39 \\sim C40
\\sim C41 \\sim C43 \\sim C44 \\sim C45 \\sim C43A \\sim C44A \\sim C45A \\sim
F1 \\sim F2 \\sim F3 \\sim F4 \\sim F5 \\sim F6 \\sim F7 \\sim F8 \\sim F9
\\sim F10 \\sim F11 \\sim F12 \\sim F13 \\sim F14 \\sim F15 \\sim F16 \\sim F17
\\sim F18 \\sim F19 \\sim F20 \\sim F21 \\sim F22 \\sim F23 \\sim F24 \\sim F25
\\sim F26 \\sim F27 \\sim F29 \\sim F30 \\sim F28 \\sim F32 \\sim F33 \\sim F31
\\sim F35 \\sim F36 \\sim F34 \\sim F28A \\sim F31A \\sim F34A: within 2A with
sigma of 0.01 and sigma for terminal atoms of 0.02
C57 \\sim C52 \\sim Cl2 \\sim C53 \\sim C54 \\sim C55 \\sim C56: within 2A with
sigma of 0.01 and sigma for terminal atoms of 0.02
4. Others
 Sof(F28A)=Sof(F31A)=Sof(F34A)=Sof(C43A)=Sof(C44A)=Sof(C45A)=1-FVAR(1)
 Sof(F28)=Sof(F31)=Sof(F34)=Sof(C43)=Sof(C44)=Sof(C45)=FVAR(1)
 Fixed Sof: Cl2(0.5) C57(0.5) H57(0.5) C56(0.5) H56(0.5) C55(0.5) H55(0.5)
 C54(0.5) H54(0.5) C53(0.5) H53(0.5) C52(0.5)
5.a Secondary CH2 refined with riding coordinates:
 C24(H24A,H24B), C26(H26A,H26B), C28(H28A,H28B)
5.b Aromatic/amide H refined with riding coordinates:
 C47(H47), C48(H48), C49(H49), C50(H50), C51(H51), C57(H57), C56(H56),
 C55(H55), C54(H54), C53(H53)
5.c Fitted hexagon refined as free rotating group:
 C57(C56,C55,C54,C53,C52)
5.d Idealised Me refined as rotating group:
 C6(H6A,H6B,H6C), C7(H7A,H7B,H7C), C8(H8A,H8B,H8C), C9(H9A,H9B,H9C), C10(H10A,
 H10B,H10C), C16(H16A,H16B,H16C), C17(H17A,H17B,H17C), C18(H18A,H18B,H18C),
 C19(H19A,H19B,H19C), C20(H20A,H20B,H20C), C21(H21A,H21B,H21C), C22(H22A,H22B,
 H22C), C23(H23A,H23B,H23C), C25(H25A,H25B,H25C), C27(H27A,H27B,H27C), C29(H29A,
 H29B,H29C)
;
_olex2_exptl_crystal_mounting_method 'in fomblin oil on micromount'
_olex2_submission_special_instructions 'No special instructions were received'
_oxdiff_exptl_absorpt_empirical_details
;
Empirical correction (ABSPACK) includes:
- Absorption correction using spherical harmonics
- Frame scaling
;
_oxdiff_exptl_absorpt_empirical_full_max 3.316
_oxdiff_exptl_absorpt_empirical_full_min 0.507

loop_
_space_group_symop_operation_xyz
'x, y, z'
'-x, y+1/2, -z+1/2'
'-x, -y, -z'
'x, -y-1/2, z-1/2'

loop_
_atom_site_label
_atom_site_type_symbol
_atom_site_fract_x
_atom_site_fract_y
_atom_site_fract_z
_atom_site_U_iso_or_equiv
_atom_site_adp_type
_atom_site_occupancy
_atom_site_site_symmetry_order
_atom_site_calc_flag
_atom_site_refinement_flags_posn
_atom_site_refinement_flags_adp
_atom_site_refinement_flags_occupancy
_atom_site_disorder_assembly
_atom_site_disorder_group
Dy1 Dy 0.79744(2) 0.51469(2) 0.12346(2) 0.04123(13) Uani 1 1 d . . . . .
Al1 Al 0.98918(13) 0.40086(5) 0.02155(11) 0.0397(4) Uani 1 1 d . . . . .
N1 N 1.0571(4) 0.36175(16) 0.1137(3) 0.0455(11) Uani 1 1 d . . . . .
C1 C 0.6854(5) 0.4998(2) -0.0200(5) 0.0566(16) Uani 1 1 d . . . . .
C2 C 0.6483(5) 0.5378(2) 0.0194(6) 0.069(2) Uani 1 1 d . . . . .
C3 C 0.6091(6) 0.5246(3) 0.0891(6) 0.073(2) Uani 1 1 d . . . . .
C4 C 0.6233(6) 0.4790(3) 0.0978(5) 0.065(2) Uani 1 1 d . . . . .
C5 C 0.6693(5) 0.4637(2) 0.0306(5) 0.0562(16) Uani 1 1 d . . . . .
C6 C 0.7216(7) 0.4967(4) -0.1025(6) 0.086(3) Uani 1 1 d . . . . .
H6A H 0.749355 0.524254 -0.115566 0.130 Uiso 1 1 calc GR . . . .
H6B H 0.668516 0.489542 -0.144887 0.130 Uiso 1 1 calc GR . . . .
H6C H 0.770314 0.474160 -0.100283 0.130 Uiso 1 1 calc GR . . . .
C7 C 0.6422(7) 0.5829(3) -0.0177(9) 0.103(4) Uani 1 1 d . . . . .
H7A H 0.682526 0.602529 0.018358 0.154 Uiso 1 1 calc GR . . . .
H7B H 0.575977 0.592915 -0.023531 0.154 Uiso 1 1 calc GR . . . .
H7C H 0.664093 0.582204 -0.071667 0.154 Uiso 1 1 calc GR . . . .
C8 C 0.5466(6) 0.5536(4) 0.1368(8) 0.106(4) Uani 1 1 d . . . . .
H8A H 0.551625 0.543925 0.193871 0.159 Uiso 1 1 calc GR . . . .
H8B H 0.480013 0.551884 0.111449 0.159 Uiso 1 1 calc GR . . . .
H8C H 0.568672 0.583432 0.135325 0.159 Uiso 1 1 calc GR . . . .
C9 C 0.5823(8) 0.4505(4) 0.1615(6) 0.102(4) Uani 1 1 d . . . . .
H9A H 0.632436 0.431493 0.187940 0.153 Uiso 1 1 calc GR . . . .
H9B H 0.529691 0.433200 0.133965 0.153 Uiso 1 1 calc GR . . . .
H9C H 0.558884 0.468783 0.202962 0.153 Uiso 1 1 calc GR . . . .
C10 C 0.6866(6) 0.4161(3) 0.0154(6) 0.074(2) Uani 1 1 d . . . . .
H10A H 0.728972 0.413111 -0.026640 0.112 Uiso 1 1 calc GR . . . .
H10B H 0.625649 0.401919 -0.003227 0.112 Uiso 1 1 calc GR . . . .
H10C H 0.716136 0.402607 0.066398 0.112 Uiso 1 1 calc GR . . . .
C11 C 0.9380(5) 0.5240(2) 0.2496(4) 0.0459(13) Uani 1 1 d . . . . .
C12 C 0.8676(6) 0.4954(2) 0.2784(4) 0.0535(16) Uani 1 1 d . . . . .
C13 C 0.7838(6) 0.5206(3) 0.2843(5) 0.0614(19) Uani 1 1 d . . . . .
C14 C 0.8003(5) 0.5639(2) 0.2583(4) 0.0535(15) Uani 1 1 d . . . . .
C15 C 0.8953(5) 0.56617(19) 0.2384(4) 0.0466(13) Uani 1 1 d . . . . .
C16 C 1.0432(5) 0.5138(2) 0.2436(5) 0.0575(17) Uani 1 1 d . . . . .
H16A H 1.052222 0.482532 0.243429 0.086 Uiso 1 1 calc GR . . . .
H16B H 1.083556 0.526275 0.290646 0.086 Uiso 1 1 calc GR . . . .
H16C H 1.060745 0.525936 0.192776 0.086 Uiso 1 1 calc GR . . . .
C17 C 0.8834(8) 0.4489(3) 0.3062(5) 0.080(3) Uani 1 1 d . . . . .
H17A H 0.844750 0.429800 0.267618 0.119 Uiso 1 1 calc GR . . . .
H17B H 0.864649 0.445394 0.360976 0.119 Uiso 1 1 calc GR . . . .
H17C H 0.950911 0.441481 0.307771 0.119 Uiso 1 1 calc GR . . . .
C18 C 0.7022(8) 0.5058(4) 0.3310(6) 0.093(3) Uani 1 1 d . . . . .
H18A H 0.642071 0.518519 0.305605 0.140 Uiso 1 1 calc GR . . . .
H18B H 0.715394 0.515164 0.388265 0.140 Uiso 1 1 calc GR . . . .
H18C H 0.697323 0.474422 0.328891 0.140 Uiso 1 1 calc GR . . . .
C19 C 0.7364(6) 0.6036(3) 0.2674(6) 0.076(2) Uani 1 1 d . . . . .
H19A H 0.732908 0.621345 0.217844 0.115 Uiso 1 1 calc GR . . . .
H19B H 0.763788 0.620595 0.314972 0.115 Uiso 1 1 calc GR . . . .
H19C H 0.672251 0.594113 0.275085 0.115 Uiso 1 1 calc GR . . . .
C20 C 0.9493(6) 0.6074(2) 0.2230(4) 0.0554(16) Uani 1 1 d . . . . .
H20A H 1.003068 0.600374 0.193637 0.083 Uiso 1 1 calc GR . . . .
H20B H 0.973031 0.620915 0.275524 0.083 Uiso 1 1 calc GR . . . .
H20C H 0.906223 0.627261 0.189938 0.083 Uiso 1 1 calc GR . . . .
C21 C 0.9175(4) 0.44803(18) 0.0757(4) 0.0427(12) Uani 1 1 d . . . . .
H21A H 0.882514 0.466159 0.033166 0.064 Uiso 1 1 calc GR . . . .
H21B H 0.963264 0.465674 0.111144 0.064 Uiso 1 1 calc GR . . . .
H21C H 0.872577 0.434753 0.108524 0.064 Uiso 1 1 calc GR . . . .
C22 C 0.9036(5) 0.3652(2) -0.0576(4) 0.0489(14) Uani 1 1 d . . . . .
H22A H 0.941693 0.344064 -0.083093 0.073 Uiso 1 1 calc GR . . . .
H22B H 0.869943 0.383782 -0.100056 0.073 Uiso 1 1 calc GR . . . .
H22C H 0.857246 0.350283 -0.028567 0.073 Uiso 1 1 calc GR . . . .
C23 C 1.0938(4) 0.43335(18) -0.0281(4) 0.0418(12) Uani 1 1 d . . . . .
H23A H 1.065094 0.449561 -0.076225 0.063 Uiso 1 1 calc GR . . . .
H23B H 1.140078 0.412776 -0.044492 0.063 Uiso 1 1 calc GR . . . .
H23C H 1.126044 0.453238 0.012684 0.063 Uiso 1 1 calc GR . . . .
C24 C 0.9939(5) 0.32326(19) 0.1283(4) 0.0496(14) Uani 1 1 d . . . . .
H24A H 1.029873 0.304072 0.169414 0.060 Uiso 1 1 calc R . . . .
H24B H 0.979853 0.306874 0.076562 0.060 Uiso 1 1 calc R . . . .
C25 C 0.8986(5) 0.3357(2) 0.1585(5) 0.0552(16) Uani 1 1 d . . . . .
H25A H 0.861907 0.354272 0.117825 0.083 Uiso 1 1 calc GR . . . .
H25B H 0.911707 0.350982 0.210806 0.083 Uiso 1 1 calc GR . . . .
H25C H 0.861938 0.309587 0.165954 0.083 Uiso 1 1 calc GR . . . .
C26 C 1.0799(5) 0.3896(2) 0.1908(4) 0.0508(14) Uani 1 1 d . . . . .
H26A H 1.020634 0.404606 0.200204 0.061 Uiso 1 1 calc R . . . .
H26B H 1.126154 0.411908 0.179252 0.061 Uiso 1 1 calc R . . . .
C27 C 1.1203(6) 0.3669(3) 0.2711(5) 0.0623(18) Uani 1 1 d . . . . .
H27A H 1.179466 0.351960 0.263482 0.093 Uiso 1 1 calc GR . . . .
H27B H 1.073721 0.346008 0.285944 0.093 Uiso 1 1 calc GR . . . .
H27C H 1.133533 0.388216 0.314928 0.093 Uiso 1 1 calc GR . . . .
C28 C 1.1517(5) 0.3445(2) 0.0902(5) 0.0586(17) Uani 1 1 d . . . . .
H28A H 1.182364 0.326342 0.135596 0.070 Uiso 1 1 calc R . . . .
H28B H 1.194525 0.369201 0.084645 0.070 Uiso 1 1 calc R . . . .
C29 C 1.1426(6) 0.3178(2) 0.0096(5) 0.0646(19) Uani 1 1 d . . . . .
H29A H 1.108334 0.334705 -0.035276 0.097 Uiso 1 1 calc GR . . . .
H29B H 1.107450 0.291286 0.016714 0.097 Uiso 1 1 calc GR . . . .
H29C H 1.206347 0.310750 -0.003380 0.097 Uiso 1 1 calc GR . . . .
Cl1 Cl 1.14705(16) 0.19476(7) 0.07849(14) 0.0720(5) Uani 1 1 d . . . . .
C46 C 1.1194(6) 0.2142(2) 0.1734(5) 0.0612(18) Uani 1 1 d . . . . .
C47 C 1.0246(6) 0.2133(2) 0.1901(5) 0.0600(18) Uani 1 1 d . . . . .
H47 H 0.975094 0.202100 0.151256 0.072 Uiso 1 1 calc R . . . .
C48 C 1.0047(6) 0.2294(2) 0.2660(5) 0.0615(18) Uani 1 1 d . . . . .
H48 H 0.941074 0.228873 0.278167 0.074 Uiso 1 1 calc R . . . .
C49 C 1.0768(7) 0.2463(3) 0.3237(6) 0.073(2) Uani 1 1 d . . . . .
H49 H 1.061718 0.257023 0.374423 0.088 Uiso 1 1 calc R . . . .
C50 C 1.1717(7) 0.2474(3) 0.3067(6) 0.074(2) Uani 1 1 d . . . . .
H50 H 1.220336 0.259021 0.345857 0.089 Uiso 1 1 calc R . . . .
C51 C 1.1947(6) 0.2311(3) 0.2314(5) 0.067(2) Uani 1 1 d . . . . .
H51 H 1.258529 0.231436 0.219594 0.081 Uiso 1 1 calc R . . . .
Al2 Al 0.59040(12) 0.32249(5) 0.51267(11) 0.0392(3) Uani 1 1 d . U . . .
F1 F 0.9101(3) 0.33336(17) 0.3761(3) 0.0726(12) Uani 1 1 d . U . . .
F2 F 0.9142(3) 0.33205(16) 0.5088(3) 0.0679(11) Uani 1 1 d . U . . .
F3 F 0.8300(3) 0.38063(14) 0.4382(3) 0.0698(12) Uani 1 1 d . U . . .
F4 F 0.7649(3) 0.28141(16) 0.2903(3) 0.0706(12) Uani 1 1 d . U . . .
F5 F 0.7116(3) 0.34738(15) 0.3059(3) 0.0695(11) Uani 1 1 d . U . . .
F6 F 0.6272(3) 0.29176(16) 0.3352(3) 0.0678(11) Uani 1 1 d . U . . .
F7 F 0.8829(3) 0.24999(15) 0.4284(3) 0.0734(12) Uani 1 1 d . U . . .
F8 F 0.7337(3) 0.23156(13) 0.4322(3) 0.0695(12) Uani 1 1 d . U . . .
F9 F 0.8188(3) 0.25861(14) 0.5405(3) 0.0653(11) Uani 1 1 d . U . . .
F10 F 0.3554(4) 0.40122(19) 0.2825(3) 0.0849(15) Uani 1 1 d . U . . .
F11 F 0.3872(4) 0.33247(17) 0.3017(3) 0.0738(12) Uani 1 1 d . U . . .
F12 F 0.5001(4) 0.37724(19) 0.2788(3) 0.0857(15) Uani 1 1 d . U . . .
F13 F 0.4824(4) 0.45482(16) 0.3741(4) 0.0877(15) Uani 1 1 d . U . . .
F14 F 0.6056(3) 0.41336(16) 0.4178(4) 0.0832(15) Uani 1 1 d . U . . .
F15 F 0.5152(4) 0.43751(15) 0.5048(4) 0.0918(16) Uani 1 1 d . U . . .
F16 F 0.3160(4) 0.42559(19) 0.4385(4) 0.0925(17) Uani 1 1 d . U . . .
F17 F 0.3762(4) 0.38158(17) 0.5370(3) 0.0761(13) Uani 1 1 d . U . . .
F18 F 0.2903(3) 0.35559(18) 0.4280(3) 0.0738(12) Uani 1 1 d . U . . .
F19 F 0.3924(3) 0.18841(16) 0.4444(3) 0.0732(12) Uani 1 1 d D U . . .
F20 F 0.5488(5) 0.18381(19) 0.4357(5) 0.115(2) Uani 1 1 d D U . . .
F21 F 0.4643(4) 0.23949(16) 0.3848(3) 0.0730(12) Uani 1 1 d D U . . .
F22 F 0.3550(4) 0.22324(17) 0.5961(3) 0.0805(14) Uani 1 1 d D U . . .
F23 F 0.3497(4) 0.2699(2) 0.4872(5) 0.109(2) Uani 1 1 d D U . . .
F24 F 0.4229(3) 0.28638(16) 0.6138(3) 0.0754(13) Uani 1 1 d D U . . .
F25 F 0.4992(4) 0.16339(14) 0.5932(3) 0.0804(14) Uani 1 1 d D U . . .
F26 F 0.5375(6) 0.2202(2) 0.6738(4) 0.123(3) Uani 1 1 d D U . . .
F27 F 0.6370(4) 0.19428(17) 0.5927(4) 0.0939(17) Uani 1 1 d D U . . .
F29 F 0.8157(3) 0.3599(2) 0.6471(3) 0.0920(15) Uani 1 1 d D U . . .
F30 F 0.7277(4) 0.29237(15) 0.6696(3) 0.0736(12) Uani 1 1 d D U . . .
F32 F 0.6057(5) 0.30284(18) 0.7574(3) 0.0909(15) Uani 1 1 d D U . . .
F33 F 0.5011(3) 0.36567(17) 0.7283(3) 0.0760(12) Uani 1 1 d D U . . .
F35 F 0.5853(4) 0.43166(18) 0.6976(4) 0.0965(16) Uani 1 1 d D U . . .
F36 F 0.7156(4) 0.42194(18) 0.6094(3) 0.0857(14) Uani 1 1 d D U . . .
O1 O 0.7056(3) 0.32493(15) 0.4813(3) 0.0505(10) Uani 1 1 d . U . . .
O2 O 0.4986(3) 0.34455(15) 0.4441(3) 0.0523(10) Uani 1 1 d . U . . .
O3 O 0.5660(3) 0.26763(15) 0.5262(3) 0.0540(10) Uani 1 1 d . U . . .
O4 O 0.5998(3) 0.35308(15) 0.6035(3) 0.0485(9) Uani 1 1 d . U . . .
C30 C 0.7654(5) 0.3086(2) 0.4300(4) 0.0511(13) Uani 1 1 d . U . . .
C31 C 0.8541(5) 0.3395(3) 0.4377(5) 0.0575(15) Uani 1 1 d . U . . .
C32 C 0.7164(6) 0.3074(3) 0.3379(5) 0.0589(16) Uani 1 1 d . U . . .
C33 C 0.8000(6) 0.2614(2) 0.4570(5) 0.0613(17) Uani 1 1 d . U . . .
C34 C 0.4500(5) 0.3807(2) 0.4124(5) 0.0565(14) Uani 1 1 d . U . . .
C35 C 0.4207(6) 0.3726(3) 0.3160(5) 0.0680(18) Uani 1 1 d . U . . .
C36 C 0.5130(7) 0.4224(3) 0.4257(6) 0.074(2) Uani 1 1 d . U . . .
C37 C 0.3571(6) 0.3862(3) 0.4538(5) 0.0645(17) Uani 1 1 d . U . . .
C38 C 0.4993(5) 0.2359(2) 0.5324(5) 0.0575(15) Uani 1 1 d . U . . .
C39 C 0.4734(6) 0.2122(3) 0.4476(6) 0.081(2) Uani 1 1 d D U . . .
C40 C 0.4047(7) 0.2539(3) 0.5585(6) 0.085(2) Uani 1 1 d D U . . .
C41 C 0.5441(7) 0.2020(3) 0.5944(7) 0.092(3) Uani 1 1 d D U . . .
C42 C 0.6526(5) 0.3622(2) 0.6775(4) 0.0575(14) Uani 1 1 d D U . . .
F28 F 0.7882(11) 0.3351(6) 0.7748(8) 0.088(4) Uani 0.484(9) 1 d D U P A 1
F31 F 0.6249(13) 0.3676(5) 0.8213(7) 0.085(4) Uani 0.484(9) 1 d D U P A 1
F34 F 0.7425(10) 0.4216(5) 0.7498(9) 0.088(4) Uani 0.484(9) 1 d D U P A 1
C43 C 0.7512(10) 0.3362(4) 0.6908(8) 0.074(2) Uani 0.484(9) 1 d D U P A 1
C44 C 0.5926(9) 0.3486(4) 0.7460(8) 0.072(2) Uani 0.484(9) 1 d D U P A 1
C45 C 0.6739(9) 0.4130(5) 0.6818(8) 0.075(2) Uani 0.484(9) 1 d D U P A 1
F28A F 0.7603(8) 0.3252(4) 0.7867(7) 0.063(3) Uani 0.516(9) 1 d D U P A 2
F31A F 0.6252(10) 0.3885(4) 0.8116(5) 0.066(3) Uani 0.516(9) 1 d D U P A 2
F34A F 0.7792(8) 0.4122(4) 0.7359(8) 0.070(3) Uani 0.516(9) 1 d D U P A 2
C43A C 0.6859(8) 0.3193(4) 0.7237(7) 0.069(2) Uani 0.516(9) 1 d D U P A 2
C44A C 0.5875(9) 0.3882(4) 0.7279(7) 0.070(2) Uani 0.516(9) 1 d D U P A 2
C45A C 0.7448(9) 0.3894(4) 0.6659(7) 0.074(2) Uani 0.516(9) 1 d D U P A 2
Cl2 Cl 0.9127(4) 0.5767(2) 0.4762(4) 0.0961(15) Uani 0.5 1 d D U P B -1
C57 C 0.9345(9) 0.4917(4) 0.5259(9) 0.089(4) Uani 0.5 1 d D U P B -1
H57 H 0.872365 0.493121 0.541449 0.106 Uiso 0.5 1 calc R . P B -1
C56 C 0.9881(13) 0.4531(4) 0.5380(9) 0.106(5) Uani 0.5 1 d G U P B -1
H56 H 0.961791 0.428774 0.561604 0.127 Uiso 0.5 1 calc R . P B -1
C55 C 1.0809(13) 0.4509(5) 0.5148(10) 0.110(5) Uani 0.5 1 d G U P B -1
H55 H 1.116779 0.425124 0.522910 0.132 Uiso 0.5 1 calc R . P B -1
C54 C 1.1202(9) 0.4873(6) 0.4796(10) 0.105(5) Uani 0.5 1 d G U P B -1
H54 H 1.182342 0.485820 0.464059 0.126 Uiso 0.5 1 calc R . P B -1
C53 C 1.0666(9) 0.5258(5) 0.4675(9) 0.092(4) Uani 0.5 1 d DG U P B -1
H53 H 1.092919 0.550166 0.443903 0.110 Uiso 0.5 1 calc R . P B -1
C52 C 0.9738(8) 0.5280(4) 0.4907(9) 0.083(4) Uani 0.5 1 d G U P B -1

loop_
_atom_site_aniso_label
_atom_site_aniso_U_11
_atom_site_aniso_U_22
_atom_site_aniso_U_33
_atom_site_aniso_U_23
_atom_site_aniso_U_13
_atom_site_aniso_U_12
Dy1 0.0455(2) 0.03721(19) 0.0413(2) -0.00374(13) 0.00674(14) -0.00431(13)
Al1 0.0498(9) 0.0322(7) 0.0364(8) 0.0008(6) 0.0038(7) -0.0022(6)
N1 0.057(3) 0.039(2) 0.041(3) 0.006(2) 0.006(2) 0.007(2)
C1 0.057(4) 0.052(4) 0.060(4) 0.005(3) 0.007(3) 0.001(3)
C2 0.051(4) 0.043(4) 0.108(7) -0.006(4) -0.004(4) -0.005(3)
C3 0.050(4) 0.083(5) 0.088(6) -0.035(5) 0.015(4) -0.012(4)
C4 0.054(4) 0.085(5) 0.056(4) -0.003(4) 0.005(3) -0.019(4)
C5 0.050(3) 0.045(3) 0.072(5) -0.003(3) 0.001(3) -0.005(3)
C6 0.070(5) 0.136(9) 0.053(5) -0.004(5) 0.007(4) -0.022(6)
C7 0.072(6) 0.062(5) 0.164(12) 0.018(6) -0.019(6) -0.003(4)
C8 0.047(4) 0.128(9) 0.142(10) -0.052(8) 0.012(5) 0.007(5)
C9 0.090(7) 0.145(10) 0.072(6) -0.007(6) 0.010(5) -0.072(7)
C10 0.066(5) 0.051(4) 0.099(7) -0.012(4) -0.014(4) -0.007(3)
C11 0.055(3) 0.042(3) 0.041(3) -0.001(2) 0.008(3) 0.002(2)
C12 0.079(5) 0.047(3) 0.037(3) -0.010(3) 0.013(3) -0.017(3)
C13 0.072(5) 0.073(5) 0.045(4) -0.015(3) 0.029(3) -0.025(4)
C14 0.051(3) 0.062(4) 0.048(4) -0.013(3) 0.008(3) -0.004(3)
C15 0.061(4) 0.039(3) 0.042(3) -0.002(2) 0.015(3) -0.002(3)
C16 0.058(4) 0.067(4) 0.045(4) -0.011(3) 0.001(3) 0.006(3)
C17 0.139(8) 0.049(4) 0.052(4) -0.001(3) 0.016(5) -0.015(4)
C18 0.088(6) 0.141(9) 0.055(5) -0.015(5) 0.026(5) -0.048(6)
C19 0.066(5) 0.080(5) 0.083(6) -0.041(5) 0.009(4) 0.004(4)
C20 0.078(5) 0.040(3) 0.048(4) -0.008(3) 0.010(3) -0.018(3)
C21 0.050(3) 0.034(3) 0.043(3) -0.002(2) 0.003(2) -0.002(2)
C22 0.058(4) 0.039(3) 0.050(3) -0.004(3) 0.006(3) -0.006(2)
C23 0.049(3) 0.035(3) 0.041(3) 0.001(2) 0.003(2) -0.005(2)
C24 0.066(4) 0.034(3) 0.049(3) 0.008(2) 0.010(3) 0.003(3)
C25 0.065(4) 0.051(3) 0.052(4) 0.008(3) 0.015(3) -0.006(3)
C26 0.054(3) 0.052(3) 0.044(3) 0.007(3) -0.003(3) 0.004(3)
C27 0.065(4) 0.072(5) 0.047(4) 0.006(3) -0.004(3) 0.001(3)
C28 0.057(4) 0.062(4) 0.058(4) 0.013(3) 0.011(3) 0.015(3)
C29 0.080(5) 0.053(4) 0.064(5) 0.007(3) 0.021(4) 0.014(3)
Cl1 0.0800(12) 0.0645(10) 0.0772(13) 0.0074(9) 0.0311(10) 0.0126(9)
C46 0.066(4) 0.047(3) 0.073(5) 0.013(3) 0.019(4) 0.011(3)
C47 0.072(4) 0.044(3) 0.070(5) 0.015(3) 0.029(4) 0.008(3)
C48 0.065(4) 0.050(4) 0.073(5) 0.011(3) 0.023(4) 0.008(3)
C49 0.088(6) 0.061(5) 0.076(6) 0.018(4) 0.034(5) 0.018(4)
C50 0.091(6) 0.062(5) 0.065(5) 0.008(4) 0.000(4) -0.001(4)
C51 0.072(5) 0.064(4) 0.073(5) 0.015(4) 0.034(4) 0.013(4)
Al2 0.0431(8) 0.0397(8) 0.0367(8) -0.0032(6) 0.0122(7) -0.0041(6)
F1 0.061(2) 0.095(3) 0.068(3) 0.007(2) 0.032(2) -0.008(2)
F2 0.056(2) 0.085(3) 0.064(3) 0.007(2) 0.016(2) -0.005(2)
F3 0.077(3) 0.057(2) 0.080(3) 0.005(2) 0.027(2) -0.014(2)
F4 0.080(3) 0.083(3) 0.055(2) -0.015(2) 0.030(2) 0.003(2)
F5 0.082(3) 0.074(3) 0.054(2) 0.015(2) 0.016(2) 0.003(2)
F6 0.059(2) 0.083(3) 0.062(3) -0.009(2) 0.012(2) -0.005(2)
F7 0.072(3) 0.071(3) 0.084(3) 0.009(2) 0.037(2) 0.019(2)
F8 0.079(3) 0.048(2) 0.087(3) -0.004(2) 0.033(2) -0.0033(19)
F9 0.075(3) 0.061(2) 0.063(3) 0.0147(19) 0.022(2) 0.010(2)
F10 0.081(3) 0.103(4) 0.070(3) 0.037(3) 0.006(2) 0.019(3)
F11 0.079(3) 0.088(3) 0.052(2) 0.005(2) 0.001(2) -0.003(2)
F12 0.088(3) 0.102(4) 0.074(3) 0.023(3) 0.033(3) 0.009(3)
F13 0.097(4) 0.057(3) 0.110(4) 0.029(3) 0.021(3) 0.008(2)
F14 0.063(3) 0.066(3) 0.122(4) 0.016(3) 0.018(3) -0.004(2)
F15 0.104(4) 0.057(3) 0.111(4) -0.007(3) 0.003(3) 0.004(3)
F16 0.081(3) 0.098(4) 0.103(4) 0.020(3) 0.029(3) 0.043(3)
F17 0.078(3) 0.097(3) 0.057(3) 0.002(2) 0.023(2) 0.020(3)
F18 0.049(2) 0.111(4) 0.063(3) 0.016(3) 0.0086(19) 0.002(2)
F19 0.078(3) 0.074(3) 0.067(3) -0.004(2) 0.010(2) -0.028(2)
F20 0.124(5) 0.074(3) 0.163(6) -0.033(4) 0.076(5) -0.018(3)
F21 0.096(3) 0.073(3) 0.052(2) 0.007(2) 0.017(2) -0.018(2)
F22 0.078(3) 0.088(3) 0.083(3) -0.008(3) 0.039(3) -0.030(2)
F23 0.060(3) 0.096(4) 0.164(6) 0.035(4) -0.007(3) -0.011(3)
F24 0.073(3) 0.084(3) 0.075(3) -0.027(2) 0.032(2) -0.017(2)
F25 0.101(4) 0.051(2) 0.088(3) 0.015(2) 0.004(3) -0.022(2)
F26 0.164(6) 0.132(5) 0.062(3) 0.026(3) -0.023(4) -0.083(5)
F27 0.075(3) 0.072(3) 0.132(5) 0.036(3) 0.002(3) 0.000(2)
F29 0.056(2) 0.145(4) 0.077(3) -0.032(3) 0.013(2) -0.002(3)
F30 0.088(3) 0.076(3) 0.055(2) -0.009(2) 0.004(2) 0.025(2)
F32 0.124(4) 0.090(3) 0.058(3) 0.008(2) 0.010(3) -0.029(3)
F33 0.064(2) 0.093(3) 0.077(3) -0.015(2) 0.029(2) 0.002(2)
F35 0.114(4) 0.077(3) 0.098(4) -0.033(3) 0.013(3) 0.022(3)
F36 0.090(3) 0.085(3) 0.083(3) 0.010(3) 0.016(3) -0.028(3)
O1 0.054(2) 0.053(2) 0.049(2) -0.0027(18) 0.0218(19) 0.0016(18)
O2 0.051(2) 0.052(2) 0.054(2) 0.0014(19) 0.0066(19) 0.0012(18)
O3 0.048(2) 0.052(2) 0.062(3) 0.002(2) 0.011(2) -0.0096(18)
O4 0.049(2) 0.054(2) 0.042(2) -0.0069(18) 0.0062(18) 0.0033(18)
C30 0.055(3) 0.053(3) 0.050(3) 0.003(2) 0.027(3) 0.001(2)
C31 0.058(3) 0.068(4) 0.049(3) 0.009(3) 0.016(3) -0.003(3)
C32 0.064(4) 0.072(4) 0.044(3) 0.002(3) 0.020(3) 0.003(3)
C33 0.071(4) 0.056(3) 0.064(4) 0.003(3) 0.037(3) 0.010(3)
C34 0.055(3) 0.053(3) 0.062(3) 0.015(3) 0.015(3) 0.010(3)
C35 0.070(4) 0.082(4) 0.054(4) 0.017(3) 0.018(3) 0.003(4)
C36 0.078(4) 0.061(4) 0.086(5) 0.000(4) 0.017(4) -0.002(3)
C37 0.058(4) 0.082(4) 0.055(4) 0.012(3) 0.014(3) 0.014(3)
C38 0.062(3) 0.048(3) 0.066(4) 0.002(3) 0.021(3) -0.015(3)
C39 0.086(5) 0.080(5) 0.079(5) -0.006(4) 0.017(4) -0.024(4)
C40 0.080(5) 0.081(5) 0.103(5) -0.008(4) 0.038(4) -0.021(4)
C41 0.095(5) 0.080(5) 0.099(6) 0.011(4) 0.002(5) -0.030(4)
C42 0.062(3) 0.067(3) 0.047(3) -0.017(2) 0.018(2) -0.005(3)
F28 0.087(8) 0.110(9) 0.065(7) -0.025(6) 0.000(6) 0.021(7)
F31 0.101(7) 0.090(8) 0.067(6) -0.018(6) 0.022(5) 0.006(8)
F34 0.090(8) 0.101(8) 0.074(7) -0.022(6) 0.011(7) -0.026(7)
C43 0.072(4) 0.092(4) 0.056(4) -0.018(4) 0.006(4) 0.000(4)
C44 0.084(4) 0.080(4) 0.055(4) -0.014(4) 0.021(4) -0.005(4)
C45 0.079(4) 0.078(4) 0.069(4) -0.019(4) 0.015(4) -0.013(4)
F28A 0.067(6) 0.071(5) 0.047(5) -0.006(4) -0.006(4) -0.013(4)
F31A 0.084(5) 0.073(6) 0.043(4) -0.023(4) 0.020(4) -0.003(6)
F34A 0.071(6) 0.075(6) 0.063(5) -0.021(4) 0.012(5) -0.026(5)
C43A 0.080(4) 0.078(4) 0.049(4) -0.009(4) 0.006(4) -0.003(4)
C44A 0.077(4) 0.078(4) 0.060(4) -0.023(4) 0.027(4) -0.002(4)
C45A 0.070(4) 0.089(4) 0.064(4) -0.015(4) 0.018(4) -0.013(4)
Cl2 0.097(3) 0.101(4) 0.086(3) -0.025(3) -0.002(3) 0.006(3)
C57 0.082(9) 0.122(12) 0.057(7) -0.032(8) -0.005(7) -0.018(8)
C56 0.112(10) 0.135(12) 0.064(8) -0.028(9) -0.009(8) -0.019(9)
C55 0.113(10) 0.138(13) 0.072(8) -0.033(9) -0.013(8) -0.009(9)
C54 0.097(9) 0.139(13) 0.074(8) -0.037(8) -0.003(8) -0.005(8)
C53 0.075(8) 0.131(12) 0.066(7) -0.043(8) -0.004(7) -0.007(8)
C52 0.070(7) 0.117(10) 0.057(7) -0.039(7) -0.006(6) -0.009(7)

loop_
_atom_type_symbol
_atom_type_description
_atom_type_scat_dispersion_real
_atom_type_scat_dispersion_imag
_atom_type_scat_source
C C 0.0181 0.0091 'International Tables Vol C Tables 4.2.6.8 and 6.1.1.4'
H H 0.0000 0.0000 'International Tables Vol C Tables 4.2.6.8 and 6.1.1.4'
Al Al 0.2130 0.2455 'International Tables Vol C Tables 4.2.6.8 and 6.1.1.4'
Cl Cl 0.3639 0.7018 'International Tables Vol C Tables 4.2.6.8 and 6.1.1.4'
Dy Dy -9.8046 9.8477 'International Tables Vol C Tables 4.2.6.8 and 6.1.1.4'
F F 0.0727 0.0534 'International Tables Vol C Tables 4.2.6.8 and 6.1.1.4'
N N 0.0311 0.0180 'International Tables Vol C Tables 4.2.6.8 and 6.1.1.4'
O O 0.0492 0.0322 'International Tables Vol C Tables 4.2.6.8 and 6.1.1.4'

loop_
_exptl_crystal_face_index_h
_exptl_crystal_face_index_k
_exptl_crystal_face_index_l
_exptl_crystal_face_perp_dist
0 -20 0 0.0396
-9 1 1 0.0850
9 -1 1 0.0435
-6 0 -7 0.0480
6 0 7 0.0480
-5 1 9 0.0924
5 -1 -9 0.0684
0 20 0 0.0396

loop_
_geom_angle_atom_site_label_1
_geom_angle_atom_site_label_2
_geom_angle_atom_site_label_3
_geom_angle
_geom_angle_site_symmetry_1
_geom_angle_site_symmetry_3
_geom_angle_publ_flag
C1 Dy1 C5 30.7(2) . . ?
C1 Dy1 C15 153.6(2) . . ?
C2 Dy1 C1 32.1(2) . . ?
C2 Dy1 C3 30.7(3) . . ?
C2 Dy1 C4 51.1(3) . . ?
C2 Dy1 C5 51.5(2) . . ?
C2 Dy1 C11 156.6(2) . . ?
C2 Dy1 C12 147.5(3) . . ?
C2 Dy1 C13 117.7(3) . . ?
C2 Dy1 C14 107.7(3) . . ?
C2 Dy1 C15 125.6(2) . . ?
C3 Dy1 C1 51.8(3) . . ?
C3 Dy1 C4 31.1(3) . . ?
C3 Dy1 C5 51.4(2) . . ?
C3 Dy1 C11 139.9(2) . . ?
C3 Dy1 C12 117.4(3) . . ?
C3 Dy1 C13 89.9(3) . . ?
C3 Dy1 C14 90.8(2) . . ?
C3 Dy1 C15 118.8(2) . . ?
C4 Dy1 C1 51.1(2) . . ?
C4 Dy1 C5 30.8(2) . . ?
C4 Dy1 C11 137.2(2) . . ?
C4 Dy1 C13 89.9(2) . . ?
C4 Dy1 C14 106.1(2) . . ?
C4 Dy1 C15 136.5(2) . . ?
C11 Dy1 C1 168.2(2) . . ?
C11 Dy1 C5 149.8(2) . . ?
C11 Dy1 C14 51.3(2) . . ?
C11 Dy1 C15 31.04(19) . . ?
C12 Dy1 C1 153.3(2) . . ?
C12 Dy1 C4 105.8(2) . . ?
C12 Dy1 C5 122.6(2) . . ?
C12 Dy1 C11 31.6(2) . . ?
C12 Dy1 C13 31.0(3) . . ?
C12 Dy1 C14 51.6(2) . . ?
C12 Dy1 C15 51.59(19) . . ?
C13 Dy1 C1 139.6(2) . . ?
C13 Dy1 C5 117.6(2) . . ?
C13 Dy1 C11 51.4(2) . . ?
C13 Dy1 C14 31.1(2) . . ?
C13 Dy1 C15 50.9(2) . . ?
C14 Dy1 C1 139.5(2) . . ?
C14 Dy1 C5 136.9(2) . . ?
C14 Dy1 C15 30.63(19) . . ?
C15 Dy1 C5 167.3(2) . . ?
C21 Al1 N1 108.0(2) . . ?
C22 Al1 N1 109.4(3) . . ?
C22 Al1 C21 112.9(3) . . ?
C22 Al1 C23 114.9(3) . . ?
C23 Al1 N1 106.9(2) . . ?
C23 Al1 C21 104.2(2) . . ?
C24 N1 Al1 110.5(4) . . ?
C24 N1 C26 111.9(5) . . ?
C24 N1 C28 108.2(5) . . ?
C26 N1 Al1 107.4(4) . . ?
C26 N1 C28 108.2(5) . . ?
C28 N1 Al1 110.7(4) . . ?
C2 C1 Dy1 71.4(5) . . ?
C2 C1 C6 128.8(8) . . ?
C5 C1 Dy1 75.4(4) . . ?
C5 C1 C2 106.2(7) . . ?
C5 C1 C6 124.6(8) . . ?
C6 C1 Dy1 124.3(5) . . ?
C1 C2 Dy1 76.5(4) . . ?
C1 C2 C7 124.3(10) . . ?
C3 C2 Dy1 76.0(5) . . ?
C3 C2 C1 109.2(7) . . ?
C3 C2 C7 126.0(9) . . ?
C7 C2 Dy1 120.5(6) . . ?
C2 C3 Dy1 73.3(5) . . ?
C2 C3 C4 107.7(7) . . ?
C2 C3 C8 124.1(10) . . ?
C4 C3 Dy1 75.1(5) . . ?
C4 C3 C8 127.4(10) . . ?
C8 C3 Dy1 125.6(6) . . ?
C3 C4 Dy1 73.8(4) . . ?
C3 C4 C5 108.9(7) . . ?
C3 C4 C9 125.0(9) . . ?
C5 C4 Dy1 76.0(4) . . ?
C5 C4 C9 125.5(9) . . ?
C9 C4 Dy1 123.4(6) . . ?
C1 C5 Dy1 73.9(4) . . ?
C1 C5 C4 108.0(7) . . ?
C1 C5 C10 128.5(8) . . ?
C4 C5 Dy1 73.2(4) . . ?
C4 C5 C10 123.2(7) . . ?
C10 C5 Dy1 123.3(5) . . ?
C12 C11 Dy1 73.7(4) . . ?
C12 C11 C16 127.0(6) . . ?
C15 C11 Dy1 75.3(4) . . ?
C15 C11 C12 107.6(6) . . ?
C15 C11 C16 124.8(6) . . ?
C16 C11 Dy1 123.3(4) . . ?
C11 C12 Dy1 74.7(4) . . ?
C11 C12 C17 126.6(8) . . ?
C13 C12 Dy1 74.8(4) . . ?
C13 C12 C11 107.2(6) . . ?
C13 C12 C17 125.9(7) . . ?
C17 C12 Dy1 121.2(5) . . ?
C12 C13 Dy1 74.2(4) . . ?
C12 C13 C14 108.8(6) . . ?
C12 C13 C18 123.5(8) . . ?
C14 C13 Dy1 74.7(4) . . ?
C14 C13 C18 126.0(8) . . ?
C18 C13 Dy1 129.0(6) . . ?
C13 C14 Dy1 74.2(4) . . ?
C13 C14 C19 126.7(7) . . ?
C15 C14 Dy1 75.5(4) . . ?
C15 C14 C13 108.1(6) . . ?
C15 C14 C19 124.1(7) . . ?
C19 C14 Dy1 126.0(5) . . ?
C11 C15 Dy1 73.7(4) . . ?
C11 C15 C20 124.9(6) . . ?
C14 C15 Dy1 73.9(4) . . ?
C14 C15 C11 108.4(6) . . ?
C14 C15 C20 125.9(6) . . ?
C20 C15 Dy1 126.8(4) . . ?
Al1 C23 Dy1 166.6(3) . 3_765 ?
N1 C24 C25 114.1(5) . . ?
N1 C26 C27 117.6(6) . . ?
N1 C28 C29 115.2(6) . . ?
C47 C46 Cl1 119.8(7) . . ?
C47 C46 C51 121.4(8) . . ?
C51 C46 Cl1 118.7(6) . . ?
C46 C47 C48 118.4(8) . . ?
C49 C48 C47 121.5(8) . . ?
C48 C49 C50 120.1(8) . . ?
C49 C50 C51 120.2(9) . . ?
C50 C51 C46 118.4(8) . . ?
O2 Al2 O1 115.4(2) . . ?
O2 Al2 O3 108.8(2) . . ?
O2 Al2 O4 107.6(2) . . ?
O3 Al2 O1 106.3(2) . . ?
O3 Al2 O4 114.2(2) . . ?
O4 Al2 O1 104.8(2) . . ?
C30 O1 Al2 146.0(5) . . ?
C34 O2 Al2 148.7(5) . . ?
C38 O3 Al2 148.3(5) . . ?
C42 O4 Al2 146.7(4) . . ?
O1 C30 C31 106.0(6) . . ?
O1 C30 C32 111.9(6) . . ?
O1 C30 C33 111.3(5) . . ?
C31 C30 C32 109.5(5) . . ?
C31 C30 C33 109.2(6) . . ?
C32 C30 C33 109.0(6) . . ?
F1 C31 C30 112.8(6) . . ?
F2 C31 F1 104.5(6) . . ?
F2 C31 C30 111.3(6) . . ?
F3 C31 F1 108.2(6) . . ?
F3 C31 F2 106.8(6) . . ?
F3 C31 C30 112.8(6) . . ?
F4 C32 C30 112.0(6) . . ?
F5 C32 F4 108.8(6) . . ?
F5 C32 C30 110.2(6) . . ?
F6 C32 F4 107.9(6) . . ?
F6 C32 F5 108.7(6) . . ?
F6 C32 C30 109.1(5) . . ?
F7 C33 C30 112.9(6) . . ?
F8 C33 F7 108.1(6) . . ?
F8 C33 F9 107.1(6) . . ?
F8 C33 C30 112.1(7) . . ?
F9 C33 F7 105.6(7) . . ?
F9 C33 C30 110.5(6) . . ?
O2 C34 C35 107.2(6) . . ?
O2 C34 C36 111.9(6) . . ?
O2 C34 C37 109.2(6) . . ?
C36 C34 C35 109.4(6) . . ?
C37 C34 C35 109.1(6) . . ?
C37 C34 C36 110.0(7) . . ?
F10 C35 F12 108.0(6) . . ?
F10 C35 C34 112.0(7) . . ?
F11 C35 F10 109.6(7) . . ?
F11 C35 F12 108.2(7) . . ?
F11 C35 C34 110.9(6) . . ?
F12 C35 C34 108.0(7) . . ?
F13 C36 F14 108.9(7) . . ?
F13 C36 F15 107.6(7) . . ?
F13 C36 C34 113.6(8) . . ?
F14 C36 F15 105.1(8) . . ?
F14 C36 C34 110.6(7) . . ?
F15 C36 C34 110.6(7) . . ?
F16 C37 F17 107.5(7) . . ?
F16 C37 F18 107.9(6) . . ?
F16 C37 C34 112.3(6) . . ?
F17 C37 F18 105.8(6) . . ?
F17 C37 C34 111.1(6) . . ?
F18 C37 C34 111.9(7) . . ?
O3 C38 C39 110.4(6) . . ?
O3 C38 C40 112.6(6) . . ?
O3 C38 C41 108.3(6) . . ?
C40 C38 C39 107.7(7) . . ?
C41 C38 C39 107.0(6) . . ?
C41 C38 C40 110.7(7) . . ?
F19 C39 F20 107.5(7) . . ?
F19 C39 C38 112.5(7) . . ?
F20 C39 C38 108.9(7) . . ?
F21 C39 F19 108.9(7) . . ?
F21 C39 F20 106.6(7) . . ?
F21 C39 C38 112.2(7) . . ?
F22 C40 F23 111.1(7) . . ?
F22 C40 C38 112.5(7) . . ?
F23 C40 C38 107.2(7) . . ?
F24 C40 F22 105.9(7) . . ?
F24 C40 F23 109.1(8) . . ?
F24 C40 C38 110.9(7) . . ?
F25 C41 F26 106.0(7) . . ?
F25 C41 C38 116.4(8) . . ?
F26 C41 C38 105.0(7) . . ?
F27 C41 F25 107.5(8) . . ?
F27 C41 F26 105.8(8) . . ?
F27 C41 C38 115.1(7) . . ?
O4 C42 C43 112.2(6) . . ?
O4 C42 C44 107.6(7) . . ?
O4 C42 C45 108.5(7) . . ?
O4 C42 C43A 110.3(6) . . ?
O4 C42 C44A 106.9(7) . . ?
O4 C42 C45A 111.2(7) . . ?
C43 C42 C45 109.6(7) . . ?
C44 C42 C43 108.3(8) . . ?
C44 C42 C45 110.6(7) . . ?
C43A C42 C45A 108.2(7) . . ?
C44A C42 C43A 110.2(7) . . ?
C44A C42 C45A 110.0(7) . . ?
F29 C43 C42 105.8(9) . . ?
F30 C43 F29 120.5(10) . . ?
F30 C43 C42 106.1(8) . . ?
F28 C43 F29 109.0(12) . . ?
F28 C43 F30 105.0(11) . . ?
F28 C43 C42 110.4(10) . . ?
F32 C44 C42 106.8(8) . . ?
F33 C44 F32 120.2(10) . . ?
F33 C44 C42 109.0(9) . . ?
F33 C44 F31 102.0(11) . . ?
F31 C44 F32 106.4(11) . . ?
F31 C44 C42 112.4(11) . . ?
F35 C45 C42 104.0(8) . . ?
F36 C45 F35 122.8(11) . . ?
F36 C45 C42 104.6(8) . . ?
F34 C45 F35 107.7(11) . . ?
F34 C45 F36 108.0(11) . . ?
F34 C45 C42 109.1(11) . . ?
F30 C43A F32 117.1(9) . . ?
F30 C43A C42 108.8(8) . . ?
F32 C43A C42 106.9(8) . . ?
F28A C43A F30 102.1(11) . . ?
F28A C43A F32 108.7(10) . . ?
F28A C43A C42 113.4(10) . . ?
F33 C44A F35 119.3(10) . . ?
F33 C44A C42 108.7(8) . . ?
F35 C44A C42 107.0(8) . . ?
F31A C44A F33 102.3(9) . . ?
F31A C44A F35 108.8(9) . . ?
F31A C44A C42 110.6(10) . . ?
F29 C45A C42 107.3(8) . . ?
F36 C45A F29 118.4(10) . . ?
F36 C45A C42 107.0(8) . . ?
F34A C45A F29 109.3(10) . . ?
F34A C45A F36 102.9(10) . . ?
F34A C45A C42 112.0(9) . . ?
C56 C57 C52 120.0 . . ?
C55 C56 C57 120.0 . . ?
C56 C55 C54 120.0 . . ?
C53 C54 C55 120.0 . . ?
C54 C53 C52 120.0 . . ?
C57 C52 Cl2 122.3(6) . . ?
C53 C52 Cl2 117.7(6) . . ?
C53 C52 C57 120.0 . . ?

loop_
_geom_bond_atom_site_label_1
_geom_bond_atom_site_label_2
_geom_bond_distance
_geom_bond_site_symmetry_2
_geom_bond_publ_flag
Dy1 C1 2.647(8) . ?
Dy1 C2 2.580(8) . ?
Dy1 C3 2.614(8) . ?
Dy1 C4 2.630(7) . ?
Dy1 C5 2.665(7) . ?
Dy1 C11 2.636(7) . ?
Dy1 C12 2.623(7) . ?
Dy1 C13 2.632(7) . ?
Dy1 C14 2.637(6) . ?
Dy1 C15 2.658(6) . ?
Al1 N1 2.035(5) . ?
Al1 C21 2.012(6) . ?
Al1 C22 1.952(6) . ?
Al1 C23 2.009(6) . ?
N1 C24 1.502(8) . ?
N1 C26 1.504(8) . ?
N1 C28 1.508(8) . ?
C1 C2 1.447(11) . ?
C1 C5 1.406(10) . ?
C1 C6 1.487(11) . ?
C2 C3 1.374(13) . ?
C2 C7 1.498(12) . ?
C3 C4 1.407(12) . ?
C3 C8 1.518(12) . ?
C4 C5 1.408(11) . ?
C4 C9 1.513(12) . ?
C5 C10 1.497(10) . ?
C11 C12 1.432(9) . ?
C11 C15 1.416(9) . ?
C11 C16 1.508(10) . ?
C12 C13 1.406(11) . ?
C12 C17 1.496(10) . ?
C13 C14 1.411(10) . ?
C13 C18 1.510(11) . ?
C14 C15 1.399(9) . ?
C14 C19 1.521(10) . ?
C15 C20 1.500(8) . ?
C24 C25 1.516(10) . ?
C26 C27 1.509(9) . ?
C28 C29 1.524(11) . ?
Cl1 C46 1.732(8) . ?
C46 C47 1.378(10) . ?
C46 C51 1.403(12) . ?
C47 C48 1.380(11) . ?
C48 C49 1.372(13) . ?
C49 C50 1.380(13) . ?
C50 C51 1.389(12) . ?
Al2 O1 1.741(5) . ?
Al2 O2 1.709(5) . ?
Al2 O3 1.725(5) . ?
Al2 O4 1.727(5) . ?
F1 C31 1.355(8) . ?
F2 C31 1.343(9) . ?
F3 C31 1.298(9) . ?
F4 C32 1.344(8) . ?
F5 C32 1.322(9) . ?
F6 C32 1.322(9) . ?
F7 C33 1.341(8) . ?
F8 C33 1.317(9) . ?
F9 C33 1.340(9) . ?
F10 C35 1.319(10) . ?
F11 C35 1.319(10) . ?
F12 C35 1.331(9) . ?
F13 C36 1.325(10) . ?
F14 C36 1.336(10) . ?
F15 C36 1.354(11) . ?
F16 C37 1.338(9) . ?
F17 C37 1.340(9) . ?
F18 C37 1.341(10) . ?
F19 C39 1.333(8) . ?
F20 C39 1.391(9) . ?
F21 C39 1.303(9) . ?
F22 C40 1.352(8) . ?
F23 C40 1.380(10) . ?
F24 C40 1.334(9) . ?
F25 C41 1.329(9) . ?
F26 C41 1.410(10) . ?
F27 C41 1.314(10) . ?
F29 C43 1.412(11) . ?
F29 C45A 1.395(11) . ?
F30 C43 1.406(11) . ?
F30 C43A 1.381(11) . ?
F32 C44 1.414(11) . ?
F32 C43A 1.397(11) . ?
F33 C44 1.366(11) . ?
F33 C44A 1.382(11) . ?
F35 C45 1.408(11) . ?
F35 C44A 1.410(11) . ?
F36 C45 1.398(11) . ?
F36 C45A 1.371(11) . ?
O1 C30 1.343(7) . ?
O2 C34 1.354(8) . ?
O3 C38 1.352(7) . ?
O4 C42 1.342(8) . ?
C30 C31 1.541(10) . ?
C30 C32 1.549(10) . ?
C30 C33 1.558(10) . ?
C34 C35 1.572(11) . ?
C34 C36 1.542(11) . ?
C34 C37 1.538(10) . ?
C38 C39 1.545(12) . ?
C38 C40 1.532(12) . ?
C38 C41 1.513(13) . ?
C42 C43 1.569(16) . ?
C42 C44 1.526(14) . ?
C42 C45 1.577(15) . ?
C42 C43A 1.542(15) . ?
C42 C44A 1.517(13) . ?
C42 C45A 1.557(14) . ?
F28 C43 1.383(12) . ?
F31 C44 1.367(12) . ?
F34 C45 1.378(12) . ?
F28A C43A 1.359(11) . ?
F31A C44A 1.382(12) . ?
F34A C45A 1.357(12) . ?
Cl2 C52 1.708(13) . ?
C57 C56 1.3900 . ?
C57 C52 1.3900 . ?
C56 C55 1.3900 . ?
C55 C54 1.3900 . ?
C54 C53 1.3900 . ?
C53 C52 1.3900 . ?

loop_
_exptl_oxdiff_crystal_face_indexfrac_h
_exptl_oxdiff_crystal_face_indexfrac_k
_exptl_oxdiff_crystal_face_indexfrac_l
_exptl_oxdiff_crystal_face_x
_exptl_oxdiff_crystal_face_y
_exptl_oxdiff_crystal_face_z
0.0068 -19.9661 0.0496 0.4927 -0.8783 -0.0645
-9.0029 0.9452 0.9938 -0.7248 -0.3914 0.5722
9.0010 -0.9212 0.9978 0.8301 0.4393 -0.4193
-5.9942 -0.1274 -6.9702 -0.8706 -0.4738 -0.2069
5.9942 0.1274 6.9702 0.8706 0.4738 0.2069
-5.0101 1.0700 8.9598 0.0312 0.0043 0.9650
5.0101 -1.0700 -8.9598 -0.0312 -0.0043 -0.9650
-0.0068 19.9661 -0.0496 -0.4927 0.8783 0.0645
